data_2010815
loop_
_publ_author_name
'Chiaroni, Ang\`ele'
'Riche, Claude'
'Rigolet, S\'everinne'
'M\'elot, Jean-Marie'
'Vebrel, Joel'

_publ_section_title
;
 Two 5-oxa-2,6-diazaspiro[3.4]octan-1-one derivatives from the [3+2]
 cycloaddition of methylenelactams with nitrones
;
_journal_issue 4
_journal_name_full 'Acta Crystallographica Section C'
_journal_page_first 473
_journal_page_last 474
_journal_paper_doi 10.1107/S010827010000072X
_journal_volume 56
_journal_year 2000
_chemical_formula_sum 'C22 H26 N2 O2'
_chemical_formula_weight 350.45
_chemical_melting_point 413.5(5)
_chemical_name_systematic
;
6-tert-butyl-2-(4-methylphenyl)-7-phenyl-5-oxa-2,6-diazaspiro[3.4]octan-1-one
;
_space_group_IT_number 2
_symmetry_cell_setting triclinic
_symmetry_space_group_name_Hall '-P 1'
_symmetry_space_group_name_H-M 'P -1'
_audit_creation_method SHELXL
_cell_angle_alpha 103.39(2)
_cell_angle_beta 87.79(3)
_cell_angle_gamma 95.62(2)
_cell_formula_units_Z 2
_cell_length_a 6.272(2)
_cell_length_b 10.687(3)
_cell_length_c 15.327(4)
_cell_measurement_reflns_used 25
_cell_measurement_temperature 293(2)
_cell_measurement_theta_max 19.1
_cell_measurement_theta_min 9.2
_cell_volume 994.5(5)
_computing_cell_refinement 'CAD-4 Software'
_computing_data_collection 'CAD-4 Software (Enraf-Nonius, 1987)'
_computing_data_reduction 'NONIUS (Riche, 1989) '
_computing_molecular_graphics 'R3M  (Riche, 1983) and ORTEP (Johnson, 1965)'
_computing_structure_refinement 'SHELXL93 (Sheldrick, 1993)'
_computing_structure_solution 'SHELXS86 (Sheldrick, 1990)'
_diffrn_ambient_temperature 293(2)
_diffrn_measurement_device 'Enraf-Nonius CAD4'
_diffrn_measurement_method \q/2\q
_diffrn_radiation_monochromator graphite
_diffrn_radiation_source 'fine-focus sealed tube'
_diffrn_radiation_type CuK\a
_diffrn_radiation_wavelength 1.54180
_diffrn_reflns_av_R_equivalents .096
_diffrn_reflns_av_sigmaI/netI .132
_diffrn_reflns_limit_h_max 7
_diffrn_reflns_limit_h_min -7
_diffrn_reflns_limit_k_max 12
_diffrn_reflns_limit_k_min -12
_diffrn_reflns_limit_l_max 18
_diffrn_reflns_limit_l_min -18
_diffrn_reflns_number 7202
_diffrn_reflns_theta_max 67.14
_diffrn_reflns_theta_min 2.96
_diffrn_standards_decay_% 6
_diffrn_standards_interval_time 120
_diffrn_standards_number 3
_exptl_absorpt_coefficient_mu .593
_exptl_absorpt_correction_type none
_exptl_crystal_colour colourless
_exptl_crystal_density_diffrn 1.170
_exptl_crystal_density_meas ?
_exptl_crystal_description prism
_exptl_crystal_F_000 376
_exptl_crystal_size_max .20
_exptl_crystal_size_mid .20
_exptl_crystal_size_min .06
_refine_diff_density_max .227
_refine_diff_density_min -.266
_refine_ls_extinction_coef .0005(9)
_refine_ls_extinction_method 'SHELXL93 (Sheldrick, 1993)'
_refine_ls_goodness_of_fit_all .966
_refine_ls_goodness_of_fit_ref 1.167
_refine_ls_hydrogen_treatment constr
_refine_ls_matrix_type full
_refine_ls_number_parameters 236
_refine_ls_number_reflns 3548
_refine_ls_number_restraints 0
_refine_ls_restrained_S_all .979
_refine_ls_restrained_S_obs 1.167
_refine_ls_R_factor_all .212
_refine_ls_R_factor_gt .083
_refine_ls_shift/esd_mean .001
_refine_ls_shift/su_max .005
_refine_ls_structure_factor_coef Fsqd
_refine_ls_weighting_details 'w = 1/[\s^2^(Fo^2^)+(0.1516P)^2^] where P=(Fo^2^+2Fc^2^)/3'
_refine_ls_weighting_scheme calc
_refine_ls_wR_factor_all .304
_refine_ls_wR_factor_ref .218
_reflns_number_gt 1374
_reflns_number_total 3554
_reflns_threshold_expression I>2\s(I)
_cod_data_source_file gs1071.cif
_cod_data_source_block IV
_cod_depositor_comments
;
The following automatic conversions were performed:

'_chemical_melting_point' value '413-414' was changed to '413.5(5)' -
the average value was taken and precision was estimated.

Automatic conversion script
Id: cif_fix_values 1646 2011-03-28 12:23:43Z adriana 

The following automatic conversions were performed:

'_chemical_melting_point' value '413-414' was changed to '413.5(5)' -
the average value was taken and precision was estimated.

Automatic conversion script
Id: cif_fix_values 1715 2011-07-08 13:25:40Z adriana 

The following automatic conversions were performed:

'_exptl_crystal_density_meas' value 'not measured' was changed to '?'
- the value is perceived as not measured.

Automatic conversion script
Id: cif_fix_values 3008 2015-01-20 13:52:24Z robertas 

The following automatic conversions were performed:

'_refine_ls_weighting_scheme' value 'calc w =
1/[\s^2^(Fo^2^)+(0.1516P)^2^] where P=(Fo^2^+2Fc^2^)/3' was changed
to 'calc'. New tag '_refine_ls_weighting_details' was created. The
value of the new tag was set to 'w = 1/[\s^2^(Fo^2^)+(0.1516P)^2^]
where P=(Fo^2^+2Fc^2^)/3'.

Automatic conversion script
Id: cif_fix_values 3143 2015-03-26 13:38:13Z robertas 
;
_cod_database_code 2010815

loop_
_symmetry_equiv_pos_as_xyz
'x, y, z'
'-x, -y, -z'

loop_
_atom_site_aniso_label
_atom_site_aniso_U_11
_atom_site_aniso_U_22
_atom_site_aniso_U_33
_atom_site_aniso_U_12
_atom_site_aniso_U_13
_atom_site_aniso_U_23
C1 .042(3) .071(4) .072(4) -.002(3) .005(3) .020(3)
N2 .041(2) .061(3) .065(3) .006(2) .007(2) .025(2)
C3 .050(3) .067(3) .074(4) .004(3) .000(3) .037(3)
C4 .049(3) .053(3) .074(4) -.012(2) .004(3) .026(3)
O5 .091(3) .064(2) .068(3) -.027(2) .010(2) .017(2)
N6 .061(3) .051(2) .064(3) .000(2) .016(2) .016(2)
C7 .061(3) .046(3) .074(4) .001(2) .004(3) .016(3)
C8 .069(4) .059(3) .077(4) -.011(3) -.001(3) .018(3)
O9 .046(2) .115(3) .145(4) .015(2) .021(2) .054(3)
C10 .049(3) .052(3) .052(3) -.002(2) .005(2) .021(3)
C11 .053(3) .064(3) .068(4) .003(3) .012(3) .021(3)
C12 .055(3) .090(4) .067(4) -.014(3) .002(3) .029(3)
C13 .084(4) .062(3) .058(4) -.016(3) -.011(3) .022(3)
C14 .079(4) .057(3) .072(4) .009(3) -.006(3) .021(3)
C15 .055(3) .070(4) .070(4) .007(3) .003(3) .023(3)
C16 .138(6) .083(4) .099(5) -.018(4) .005(5) .052(4)
C17 .067(4) .053(3) .061(4) -.010(3) .005(3) .013(3)
C18 .083(5) .100(5) .075(5) .009(4) -.004(4) .024(4)
C19 .125(7) .116(6) .086(6) .001(5) -.031(5) .032(5)
C20 .170(9) .086(6) .064(5) -.049(6) -.011(6) .015(4)
C21 .140(7) .063(4) .074(5) -.034(4) .038(5) -.005(4)
C22 .087(4) .061(4) .091(5) -.012(3) .026(4) .012(4)
C23 .078(4) .041(3) .072(4) -.005(3) .010(3) .016(3)
C24 .144(6) .072(4) .088(5) -.049(4) .023(4) .020(4)
C25 .151(7) .057(4) .100(6) -.004(4) .014(5) .003(4)
C26 .082(5) .116(6) .131(7) -.012(4) -.015(5) .016(5)

loop_
_atom_site_label
_atom_site_fract_x
_atom_site_fract_y
_atom_site_fract_z
_atom_site_U_iso_or_equiv
_atom_site_thermal_displace_type
_atom_site_calc_flag
_atom_site_refinement_flags
_atom_site_occupancy
_atom_site_disorder_group
_atom_site_type_symbol
C1 -.1994(8) .4347(5) .2131(4) .0619(15) Uani d . 1 . C
N2 -.0159(6) .4667(4) .1686(3) .0542(11) Uani d . 1 . N
C3 .1080(8) .3741(5) .1980(4) .0601(14) Uani d . 1 . C
H3A .2347 .4136 .2317 .072 Uiso calc R 1 . H
H3B .1414 .3012 .1504 .072 Uiso calc R 1 . H
C4 -.0863(7) .3453(5) .2568(4) .0580(14) Uani d . 1 . C
O5 -.1724(6) .2143(3) .2375(2) .0768(12) Uani d . 1 . O
N6 -.2273(7) .1752(4) .3217(3) .0590(12) Uani d . 1 . N
C7 -.2437(8) .2973(5) .3904(4) .0607(15) Uani d . 1 . C
H7 -.3840 .3290 .3873 .073 Uiso calc R 1 . H
C8 -.0689(9) .3857(5) .3569(4) .069(2) Uani d . 1 . C
H8A -.0944 .4757 .3787 .083 Uiso calc R 1 . H
H8B .0714 .3727 .3760 .083 Uiso calc R 1 . H
O9 -.3749(6) .4733(4) .2176(3) .098(2) Uani d . 1 . O
C10 .0466(8) .5618(5) .1223(3) .0502(12) Uani d . 1 . C
C11 .2539(8) .5742(5) .0904(3) .0611(14) Uani d . 1 . C
H11 .3499 .5163 .0972 .073 Uiso calc R 1 . H
C12 .3184(9) .6717(6) .0488(4) .070(2) Uani d . 1 . C
H12 .4599 .6793 .0287 .084 Uiso calc R 1 . H
C13 .1829(10) .7597(5) .0351(4) .068(2) Uani d . 1 . C
C14 -.0235(9) .7441(5) .0671(4) .068(2) Uani d . 1 . C
H14 -.1196 .8017 .0597 .082 Uiso calc R 1 . H
C15 -.0939(9) .6480(5) .1094(4) .0637(15) Uani d . 1 . C
H15 -.2354 .6405 .1294 .076 Uiso calc R 1 . H
C16 .2563(12) .8674(6) -.0087(5) .104(2) Uani d . 1 . C
H16A .4043 .8621 -.0264 .156 Uiso calc R 1 . H
H16B .2404 .9485 .0327 .156 Uiso calc R 1 . H
H16C .1716 .8611 -.0607 .156 Uiso calc R 1 . H
C17 -.2068(9) .2848(5) .4837(4) .0616(15) Uani d . 1 . C
C18 -.0380(11) .2271(6) .5033(5) .085(2) Uani d . 1 . C
H18 .0546 .1917 .4573 .102 Uiso calc R 1 . H
C19 -.0003(14) .2197(8) .5889(6) .107(2) Uani d . 1 . C
H19 .1201 .1825 .6007 .128 Uiso calc R 1 . H
C20 -.1362(18) .2657(8) .6565(5) .111(3) Uani d . 1 . C
H20 -.1110 .2584 .7144 .133 Uiso calc R 1 . H
C21 -.3094(15) .3227(7) .6399(5) .100(3) Uani d . 1 . C
H21 -.4027 .3545 .6867 .120 Uiso calc R 1 . H
C22 -.3485(10) .3340(5) .5527(5) .083(2) Uani d . 1 . C
H22 -.4666 .3736 .5411 .099 Uiso calc R 1 . H
C23 -.4174(9) .0828(5) .3031(4) .064(2) Uani d . 1 . C
C24 -.4862(12) .0422(6) .3885(4) .106(3) Uani d . 1 . C
H24A -.3691 .0079 .4108 .159 Uiso calc R 1 . H
H24B -.6051 -.0228 .3766 .159 Uiso calc R 1 . H
H24C -.5284 .1156 .4324 .159 Uiso calc R 1 . H
C25 -.3510(12) -.0330(6) .2315(4) .107(3) Uani d . 1 . C
H25A -.3077 -.0055 .1776 .160 Uiso calc R 1 . H
H25B -.4700 -.0978 .2191 .160 Uiso calc R 1 . H
H25C -.2336 -.0683 .2529 .160 Uiso calc R 1 . H
C26 -.6016(11) .1379(8) .2661(5) .113(3) Uani d . 1 . C
H26A -.5553 .1633 .2118 .169 Uiso calc R 1 . H
H26B -.6442 .2117 .3095 .169 Uiso calc R 1 . H
H26C -.7209 .0733 .2538 .169 Uiso calc R 1 . H

loop_
_atom_type_symbol
_atom_type_description
_atom_type_scat_dispersion_real
_atom_type_scat_dispersion_imag
_atom_type_scat_source
C C .0181 .0091 'International Tables Vol C Tables 4.2.6.8 and 6.1.1.4'
N N .0311 .0180 'International Tables Vol C Tables 4.2.6.8 and 6.1.1.4'
O O .0492 .0322 'International Tables Vol C Tables 4.2.6.8 and 6.1.1.4'
H H .0000 .0000 'International Tables Vol C Tables 4.2.6.8 and 6.1.1.4'

loop_
_geom_angle_atom_site_label_1
_geom_angle_atom_site_label_2
_geom_angle_atom_site_label_3
_geom_angle
_geom_angle_publ_flag
O9 C1 N2 131.3(5) ?
O9 C1 C4 136.4(5) ?
N2 C1 C4 92.1(4) yes
C1 N2 C10 134.4(4) ?
C1 N2 C3 94.0(4) yes
C10 N2 C3 131.1(4) ?
N2 C3 C4 87.9(4) yes
O5 C4 C8 106.0(4) ?
C8 C4 C3 119.1(4) ?
O5 C4 C1 115.5(4) ?
C1 C4 C3 85.5(4) yes
C8 C4 C1 115.6(4) ?
O5 C4 C3 114.6(4) ?
C4 O5 N6 109.3(4) ?
O5 N6 C23 105.8(4) ?
C23 N6 C7 118.7(4) ?
O5 N6 C7 105.5(4) ?
N6 C7 C17 113.3(4) ?
N6 C7 C8 100.7(4) ?
C8 C7 C17 112.8(4) ?
C4 C8 C7 103.6(4) ?
C11 C10 C15 118.7(5) ?
C11 C10 N2 119.9(5) ?
C15 C10 N2 121.4(4) ?
C12 C11 C10 119.9(5) ?
C11 C12 C13 123.0(5) ?
C14 C13 C12 115.7(5) ?
C14 C13 C16 121.8(6) ?
C12 C13 C16 122.5(6) ?
C15 C14 C13 123.0(5) ?
C14 C15 C10 119.7(5) ?
C18 C17 C22 118.8(6) ?
C18 C17 C7 121.6(6) ?
C22 C17 C7 119.6(6) ?
C17 C18 C19 121.6(7) ?
C20 C19 C18 120.6(8) ?
C19 C20 C21 120.0(8) ?
C20 C21 C22 120.3(8) ?
C17 C22 C21 118.7(7) ?
N6 C23 C24 108.3(5) ?
N6 C23 C26 112.6(5) ?
C24 C23 C26 110.5(6) ?
N6 C23 C25 106.8(5) ?
C24 C23 C25 110.6(5) ?
C26 C23 C25 108.0(6) ?

loop_
_geom_bond_atom_site_label_1
_geom_bond_atom_site_label_2
_geom_bond_site_symmetry_2
_geom_bond_distance
_geom_bond_publ_flag
C1 O9 . 1.207(6) yes
C1 N2 . 1.370(6) yes
C1 C4 . 1.527(7) yes
N2 C10 . 1.388(6) yes
N2 C3 . 1.473(6) yes
C3 C4 . 1.537(6) yes
C4 O5 . 1.418(5) yes
C4 C8 . 1.500(7) yes
O5 N6 . 1.465(5) yes
N6 C23 . 1.464(6) ?
N6 C7 . 1.485(6) yes
C7 C8 . 1.528(6) yes
C7 C17 . 1.495(7) ?
C10 C11 . 1.376(6) ?
C10 C15 . 1.386(7) ?
C11 C12 . 1.364(7) ?
C12 C13 . 1.383(8) ?
C13 C14 . 1.376(7) ?
C13 C16 . 1.489(7) ?
C14 C15 . 1.366(7) ?
C17 C18 . 1.353(8) ?
C17 C22 . 1.395(7) ?
C18 C19 . 1.363(9) ?
C19 C20 . 1.349(10) ?
C20 C21 . 1.355(10) ?
C21 C22 . 1.404(10) ?
C23 C24 . 1.507(7) ?
C23 C26 . 1.530(9) ?
C23 C25 . 1.532(8) ?

loop_
_geom_torsion_atom_site_label_1
_geom_torsion_atom_site_label_2
_geom_torsion_atom_site_label_3
_geom_torsion_atom_site_label_4
_geom_torsion
_geom_torsion_publ_flag
O9 C1 N2 C10 8.9(11) yes
C4 C1 N2 C10 -166.8(6) ?
O9 C1 N2 C3 -178.7(7) ?
C4 C1 N2 C3 5.6(4) ?
C1 N2 C3 C4 -5.5(4) ?
C10 N2 C3 C4 167.2(5) ?
O9 C1 C4 O5 64.1(9) ?
N2 C1 C4 O5 -120.5(4) ?
O9 C1 C4 C8 -60.4(9) ?
N2 C1 C4 C8 115.0(4) ?
O9 C1 C4 C3 179.3(7) ?
N2 C1 C4 C3 -5.3(4) ?
N2 C3 C4 O5 121.0(5) yes
N2 C3 C4 C8 -112.0(5) yes
N2 C3 C4 C1 5.0(4) ?
C8 C4 O5 N6 5.0(5) yes
C1 C4 O5 N6 -124.4(5) ?
C3 C4 O5 N6 138.5(4) ?
C4 O5 N6 C23 146.3(4) yes
C4 O5 N6 C7 19.6(5) yes
O5 N6 C7 C17 -155.6(4) ?
O5 N6 C7 C8 -34.9(5) yes
C23 N6 C7 C17 86.0(6) ?
C23 N6 C7 C8 -153.2(5) ?
O5 C4 C8 C7 -26.9(5) ?
C1 C4 C8 C7 102.4(5) ?
C3 C4 C8 C7 -157.9(4) ?
N6 C7 C8 C4 37.7(5) yes
C17 C7 C8 C4 158.8(5) ?
C1 N2 C10 C11 174.8(5) ?
C3 N2 C10 C11 4.9(8) yes
C1 N2 C10 C15 -3.3(9) yes
C3 N2 C10 C15 -173.2(5) ?
C15 C10 C11 C12 1.4(8) ?
N2 C10 C11 C12 -176.7(5) ?
C10 C11 C12 C13 -1.2(9) ?
C11 C12 C13 C14 .7(9) ?
C11 C12 C13 C16 178.7(6) ?
C12 C13 C14 C15 -.5(9) ?
C16 C13 C14 C15 -178.4(6) ?
C13 C14 C15 C10 .7(9) ?
C11 C10 C15 C14 -1.2(8) ?
N2 C10 C15 C14 176.9(5) ?
N6 C7 C17 C18 47.8(7) ?
C8 C7 C17 C18 -65.7(7) yes
N6 C7 C17 C22 -132.5(5) ?
C8 C7 C17 C22 113.9(5) ?
C22 C17 C18 C19 -2.0(10) ?
C7 C17 C18 C19 177.7(6) ?
C17 C18 C19 C20 2.5(12) ?
C18 C19 C20 C21 -1.5(12) ?
C19 C20 C21 C22 .1(11) ?
C18 C17 C22 C21 .5(8) ?
C7 C17 C22 C21 -179.2(5) ?
C20 C21 C22 C17 .4(9) ?
O5 N6 C23 C24 -178.1(4) yes
C7 N6 C23 C24 -60.0(6) ?
O5 N6 C23 C26 -55.6(6) ?
C7 N6 C23 C26 62.5(7) ?
O5 N6 C23 C25 62.8(5) ?
C7 N6 C23 C25 -179.1(5) ?
